data_4024190
loop_
_publ_author_name
'Bin Yan'
'Yebing Zhou'
'Hao Zhang'
'Jingjin Chen'
'Yuanhong Liu'

_publ_section_title
;
 Highly Efficient Synthesis of Functionalized Indolizines
 and Indolizinones by Copper-Catalyzed Cycloisomerizations of
 Propargylic Pyridines
;
_journal_name_full 'Journal of Organic Chemistry'
_journal_page_first 7783
_journal_page_last 7786
_journal_paper_doi 10.1021/jo070983j
_journal_volume 72
_journal_year 2007
_chemical_formula_sum 'C18 H19 N O2'
_chemical_formula_weight 281.34
_chemical_name_systematic
; 
 ? 
;
_space_group_IT_number 2
_symmetry_cell_setting triclinic
_symmetry_space_group_name_Hall '-P 1'
_symmetry_space_group_name_H-M 'P -1'
_atom_sites_solution_hydrogens geom
_atom_sites_solution_primary direct
_atom_sites_solution_secondary difmap
_audit_creation_method SHELXL-97
_cell_angle_alpha 103.439(7)
_cell_angle_beta 91.449(9)
_cell_angle_gamma 111.541(8)
_cell_formula_units_Z 2
_cell_length_a 7.670(3)
_cell_length_b 9.846(4)
_cell_length_c 11.078(5)
_cell_measurement_reflns_used 823
_cell_measurement_temperature 293(2)
_cell_measurement_theta_max 42.207
_cell_measurement_theta_min 5.138
_cell_volume 751.2(5)
_computing_cell_refinement 'Bruker SMART'
_computing_data_collection 'Bruker SMART'
_computing_data_reduction 'Bruker SHELXTL'
_computing_molecular_graphics 'Bruker SHELXTL'
_computing_publication_material 'Bruker SHELXTL'
_computing_structure_refinement 'SHELXL-97 (Sheldrick, 1997)'
_computing_structure_solution 'SHELXS-97 (Sheldrick, 1990)'
_diffrn_ambient_temperature 293(2)
_diffrn_measured_fraction_theta_full 0.974
_diffrn_measured_fraction_theta_max 0.974
_diffrn_measurement_device_type 'CCD area detector'
_diffrn_measurement_method 'phi and omega scans'
_diffrn_radiation_monochromator graphite
_diffrn_radiation_source 'fine-focus sealed tube'
_diffrn_radiation_type MoK\a
_diffrn_radiation_wavelength 0.71073
_diffrn_reflns_av_R_equivalents 0.1045
_diffrn_reflns_av_sigmaI/netI 0.1096
_diffrn_reflns_limit_h_max 9
_diffrn_reflns_limit_h_min -9
_diffrn_reflns_limit_k_max 12
_diffrn_reflns_limit_k_min -12
_diffrn_reflns_limit_l_max 13
_diffrn_reflns_limit_l_min -8
_diffrn_reflns_number 4091
_diffrn_reflns_theta_full 26.00
_diffrn_reflns_theta_max 26.00
_diffrn_reflns_theta_min 1.90
_exptl_absorpt_coefficient_mu 0.081
_exptl_absorpt_correction_T_max 1.0000
_exptl_absorpt_correction_T_min 0.7625
_exptl_absorpt_correction_type empirical
_exptl_crystal_colour yellow
_exptl_crystal_density_diffrn 1.244
_exptl_crystal_density_method 'not measured'
_exptl_crystal_description prismatic
_exptl_crystal_F_000 300
_exptl_crystal_size_max 0.503
_exptl_crystal_size_mid 0.417
_exptl_crystal_size_min 0.278
_refine_diff_density_max 0.402
_refine_diff_density_min -0.279
_refine_diff_density_rms 0.096
_refine_ls_extinction_coef 0.05(2)
_refine_ls_extinction_expression Fc^*^=kFc[1+0.001xFc^2^\l^3^/sin(2\q)]^-1/4^
_refine_ls_extinction_method SHELXL
_refine_ls_goodness_of_fit_ref 0.929
_refine_ls_hydrogen_treatment constr
_refine_ls_matrix_type full
_refine_ls_number_parameters 202
_refine_ls_number_reflns 2873
_refine_ls_number_restraints 3
_refine_ls_restrained_S_all 1.026
_refine_ls_R_factor_all 0.1447
_refine_ls_R_factor_gt 0.0982
_refine_ls_shift/su_max 0.000
_refine_ls_shift/su_mean 0.000
_refine_ls_structure_factor_coef Fsqd
_refine_ls_weighting_details 'calc w=1/[\s^2^(Fo^2^)+(0.1628P)^2^+0.0000P] where P=(Fo^2^+2Fc^2^)/3'
_refine_ls_weighting_scheme calc
_refine_ls_wR_factor_gt 0.2541
_refine_ls_wR_factor_ref 0.2849
_reflns_number_gt 1427
_reflns_number_total 2873
_reflns_threshold_expression >2sigma(I)
_cod_data_source_file jo070983j-File004.cif
_cod_data_source_block cd2798
_cod_depositor_comments
;
The following automatic conversions were performed:
'_symmetry_cell_setting' value 'Triclinic' changed to 'triclinic'
according to '/home/saulius/struct/CIF-dictionaries/cif_core.dic'
dictionary named 'cif_core.dic' version 2.4.1 from 2010-06-29.

Automatic conversion script
Id: cif_fix_enum 1527 2010-12-29 10:47:43Z saulius 
;
_cod_database_code 4024190

loop_
_symmetry_equiv_pos_as_xyz
'x, y, z'
'-x, -y, -z'

loop_
_atom_site_label
_atom_site_type_symbol
_atom_site_fract_x
_atom_site_fract_y
_atom_site_fract_z
_atom_site_U_iso_or_equiv
_atom_site_adp_type
_atom_site_occupancy
_atom_site_symmetry_multiplicity
_atom_site_calc_flag
_atom_site_refinement_flags
_atom_site_disorder_assembly
_atom_site_disorder_group
O1 O 0.3398(5) 0.7604(4) 0.2648(3) 0.0941(12) Uani 1 1 d D . .
O2 O 0.334(2) 0.9409(10) 0.4191(9) 0.196(6) Uani 0.55 1 d PD . .
O2' O 0.1347(17) 0.8238(16) 0.3226(19) 0.211(9) Uani 0.45 1 d PD . .
N1 N 0.1389(4) 0.4061(3) 0.3386(3) 0.0546(9) Uani 1 1 d . . .
C1 C 0.0302(5) 0.2481(4) 0.2961(4) 0.0551(10) Uani 1 1 d . . .
C2 C -0.0220(6) 0.1538(5) 0.3745(4) 0.0719(12) Uani 1 1 d . . .
H2 H 0.0137 0.1938 0.4602 0.086 Uiso 1 1 calc R . .
C3 C -0.1261(7) 0.0014(5) 0.3281(5) 0.0844(14) Uani 1 1 d . . .
H3 H -0.1589 -0.0605 0.3826 0.101 Uiso 1 1 calc R . .
C4 C -0.1816(7) -0.0597(5) 0.2027(5) 0.0875(15) Uani 1 1 d . . .
H4 H -0.2506 -0.1631 0.1722 0.105 Uiso 1 1 calc R . .
C5 C -0.1365(6) 0.0299(5) 0.1224(4) 0.0758(13) Uani 1 1 d . . .
H5 H -0.1759 -0.0128 0.0373 0.091 Uiso 1 1 calc R . .
C6 C -0.0303(5) 0.1874(5) 0.1662(4) 0.0625(11) Uani 1 1 d . . .
C7 C 0.0115(6) 0.2832(5) 0.0828(4) 0.0704(12) Uani 1 1 d . . .
H7 H -0.0279 0.2410 -0.0024 0.085 Uiso 1 1 calc R . .
C8 C 0.1060(5) 0.4316(5) 0.1252(4) 0.0664(12) Uani 1 1 d . . .
H8 H 0.1290 0.4927 0.0701 0.080 Uiso 1 1 calc R . .
C9 C 0.1717(5) 0.4967(4) 0.2540(4) 0.0570(10) Uani 1 1 d . . .
C10 C 0.2747(6) 0.6416(5) 0.3218(4) 0.0670(12) Uani 1 1 d . . .
C11 C 0.3092(6) 0.6418(4) 0.4449(4) 0.0653(12) Uani 1 1 d . . .
H11 H 0.3783 0.7265 0.5093 0.078 Uiso 1 1 calc R . .
C12 C 0.2261(5) 0.4984(4) 0.4568(4) 0.0564(10) Uani 1 1 d . . .
C13 C 0.2303(5) 0.4465(4) 0.5732(3) 0.0586(11) Uani 1 1 d . . .
H13A H 0.2822 0.3687 0.5582 0.070 Uiso 1 1 calc R . .
H13B H 0.1020 0.4016 0.5919 0.070 Uiso 1 1 calc R . .
C14 C 0.3465(5) 0.5733(4) 0.6860(4) 0.0603(11) Uani 1 1 d . . .
H14A H 0.4745 0.6184 0.6668 0.072 Uiso 1 1 calc R . .
H14B H 0.2941 0.6508 0.7009 0.072 Uiso 1 1 calc R . .
C15 C 0.3529(6) 0.5228(5) 0.8037(4) 0.0703(12) Uani 1 1 d . . .
H15A H 0.4141 0.4510 0.7914 0.084 Uiso 1 1 calc R . .
H15B H 0.2249 0.4715 0.8203 0.084 Uiso 1 1 calc R . .
C16 C 0.4585(6) 0.6543(5) 0.9164(4) 0.0830(14) Uani 1 1 d . . .
H16A H 0.5862 0.7040 0.9012 0.124 Uiso 1 1 calc R . .
H16B H 0.4587 0.6170 0.9891 0.124 Uiso 1 1 calc R . .
H16C H 0.3971 0.7248 0.9299 0.124 Uiso 1 1 calc R . .
C17 C 0.3099(12) 0.8832(10) 0.3031(7) 0.128(3) Uani 1 1 d D . .
C18 C 0.3751(7) 0.9939(6) 0.2321(5) 0.0971(17) Uani 1 1 d . . .
H18A H 0.4953 1.0697 0.2716 0.146 Uiso 1 1 calc R . .
H18B H 0.2856 1.0405 0.2284 0.146 Uiso 1 1 calc R . .
H18C H 0.3877 0.9454 0.1488 0.146 Uiso 1 1 calc R . .

loop_
_atom_site_aniso_label
_atom_site_aniso_U_11
_atom_site_aniso_U_22
_atom_site_aniso_U_33
_atom_site_aniso_U_23
_atom_site_aniso_U_13
_atom_site_aniso_U_12
O1 0.129(3) 0.056(2) 0.076(2) 0.0200(18) 0.0333(19) 0.0082(19)
O2 0.43(2) 0.094(7) 0.103(6) 0.054(5) 0.123(9) 0.117(9)
O2' 0.177(10) 0.183(13) 0.42(3) 0.238(17) 0.189(15) 0.132(10)
N1 0.0574(18) 0.0489(19) 0.0489(18) 0.0086(15) 0.0031(14) 0.0133(14)
C1 0.056(2) 0.048(2) 0.054(2) 0.0071(19) 0.0004(17) 0.0154(17)
C2 0.085(3) 0.056(3) 0.061(3) 0.013(2) -0.003(2) 0.014(2)
C3 0.103(3) 0.054(3) 0.083(4) 0.020(3) -0.002(3) 0.015(2)
C4 0.094(3) 0.052(3) 0.091(4) 0.002(3) -0.007(3) 0.010(2)
C5 0.088(3) 0.057(3) 0.063(3) 0.003(2) -0.006(2) 0.014(2)
C6 0.061(2) 0.061(3) 0.057(3) 0.005(2) 0.0002(19) 0.0211(19)
C7 0.080(3) 0.069(3) 0.049(2) 0.004(2) -0.002(2) 0.020(2)
C8 0.072(3) 0.067(3) 0.055(3) 0.018(2) 0.008(2) 0.020(2)
C9 0.063(2) 0.051(2) 0.050(2) 0.0131(19) 0.0079(18) 0.0141(18)
C10 0.077(3) 0.053(2) 0.060(3) 0.017(2) 0.014(2) 0.010(2)
C11 0.076(3) 0.047(2) 0.054(3) 0.0083(19) 0.0033(19) 0.0059(19)
C12 0.060(2) 0.049(2) 0.050(2) 0.0080(18) 0.0040(17) 0.0124(17)
C13 0.064(2) 0.056(2) 0.052(2) 0.0094(19) 0.0025(18) 0.0219(19)
C14 0.064(2) 0.056(2) 0.053(2) 0.0094(19) 0.0003(18) 0.0176(18)
C15 0.071(3) 0.072(3) 0.062(3) 0.014(2) -0.002(2) 0.023(2)
C16 0.088(3) 0.087(3) 0.061(3) 0.013(3) -0.008(2) 0.024(3)
C17 0.187(7) 0.162(7) 0.116(6) 0.095(5) 0.086(5) 0.118(6)
C18 0.110(4) 0.073(3) 0.099(4) 0.035(3) 0.007(3) 0.017(3)

loop_
_atom_type_symbol
_atom_type_description
_atom_type_scat_dispersion_real
_atom_type_scat_dispersion_imag
_atom_type_scat_source
C C 0.0033 0.0016 'International Tables Vol C Tables 4.2.6.8 and 6.1.1.4'
H H 0.0000 0.0000 'International Tables Vol C Tables 4.2.6.8 and 6.1.1.4'
N N 0.0061 0.0033 'International Tables Vol C Tables 4.2.6.8 and 6.1.1.4'
O O 0.0106 0.0060 'International Tables Vol C Tables 4.2.6.8 and 6.1.1.4'

loop_
_geom_angle_atom_site_label_1
_geom_angle_atom_site_label_2
_geom_angle_atom_site_label_3
_geom_angle
_geom_angle_site_symmetry_1
_geom_angle_site_symmetry_3
_geom_angle_publ_flag
C17 O1 C10 122.3(4) . . ?
C12 N1 C9 108.4(3) . . ?
C12 N1 C1 131.7(3) . . ?
C9 N1 C1 119.9(3) . . ?
C2 C1 C6 119.2(4) . . ?
C2 C1 N1 123.5(4) . . ?
C6 C1 N1 117.3(4) . . ?
C3 C2 C1 121.0(4) . . ?
C3 C2 H2 119.5 . . ?
C1 C2 H2 119.5 . . ?
C4 C3 C2 120.6(5) . . ?
C4 C3 H3 119.7 . . ?
C2 C3 H3 119.7 . . ?
C5 C4 C3 120.2(4) . . ?
C5 C4 H4 119.9 . . ?
C3 C4 H4 119.9 . . ?
C4 C5 C6 121.1(4) . . ?
C4 C5 H5 119.5 . . ?
C6 C5 H5 119.5 . . ?
C1 C6 C5 117.9(4) . . ?
C1 C6 C7 120.8(4) . . ?
C5 C6 C7 121.3(4) . . ?
C8 C7 C6 120.9(4) . . ?
C8 C7 H7 119.5 . . ?
C6 C7 H7 119.5 . . ?
C7 C8 C9 120.2(4) . . ?
C7 C8 H8 119.9 . . ?
C9 C8 H8 119.9 . . ?
C10 C9 N1 106.5(3) . . ?
C10 C9 C8 132.7(4) . . ?
N1 C9 C8 120.7(4) . . ?
C9 C10 C11 108.9(4) . . ?
C9 C10 O1 121.5(4) . . ?
C11 C10 O1 129.4(4) . . ?
C12 C11 C10 109.1(4) . . ?
C12 C11 H11 125.5 . . ?
C10 C11 H11 125.5 . . ?
C11 C12 N1 107.1(3) . . ?
C11 C12 C13 127.1(4) . . ?
N1 C12 C13 125.8(3) . . ?
C12 C13 C14 113.2(3) . . ?
C12 C13 H13A 108.9 . . ?
C14 C13 H13A 108.9 . . ?
C12 C13 H13B 108.9 . . ?
C14 C13 H13B 108.9 . . ?
H13A C13 H13B 107.7 . . ?
C15 C14 C13 113.9(3) . . ?
C15 C14 H14A 108.8 . . ?
C13 C14 H14A 108.8 . . ?
C15 C14 H14B 108.8 . . ?
C13 C14 H14B 108.8 . . ?
H14A C14 H14B 107.7 . . ?
C14 C15 C16 112.4(4) . . ?
C14 C15 H15A 109.1 . . ?
C16 C15 H15A 109.1 . . ?
C14 C15 H15B 109.1 . . ?
C16 C15 H15B 109.1 . . ?
H15A C15 H15B 107.9 . . ?
C15 C16 H16A 109.5 . . ?
C15 C16 H16B 109.5 . . ?
H16A C16 H16B 109.5 . . ?
C15 C16 H16C 109.5 . . ?
H16A C16 H16C 109.5 . . ?
H16B C16 H16C 109.5 . . ?
O2 C17 O1 117.3(7) . . ?
O2 C17 O2' 82.8(9) . . ?
O1 C17 O2' 98.7(9) . . ?
O2 C17 C18 113.1(9) . . ?
O1 C17 C18 117.0(5) . . ?
O2' C17 C18 123.1(8) . . ?
C17 C18 H18A 109.5 . . ?
C17 C18 H18B 109.5 . . ?
H18A C18 H18B 109.5 . . ?
C17 C18 H18C 109.5 . . ?
H18A C18 H18C 109.5 . . ?
H18B C18 H18C 109.5 . . ?

loop_
_geom_bond_atom_site_label_1
_geom_bond_atom_site_label_2
_geom_bond_distance
_geom_bond_site_symmetry_2
_geom_bond_publ_flag
O1 C17 1.289(7) . ?
O1 C10 1.395(5) . ?
O2 C17 1.256(10) . ?
O2' C17 1.300(10) . ?
N1 C12 1.395(5) . ?
N1 C9 1.405(5) . ?
N1 C1 1.422(5) . ?
C1 C2 1.378(5) . ?
C1 C6 1.416(6) . ?
C2 C3 1.377(6) . ?
C2 H2 0.9300 . ?
C3 C4 1.367(7) . ?
C3 H3 0.9300 . ?
C4 C5 1.359(6) . ?
C4 H4 0.9300 . ?
C5 C6 1.416(6) . ?
C5 H5 0.9300 . ?
C6 C7 1.429(6) . ?
C7 C8 1.329(6) . ?
C7 H7 0.9300 . ?
C8 C9 1.415(5) . ?
C8 H8 0.9300 . ?
C9 C10 1.367(6) . ?
C10 C11 1.382(6) . ?
C11 C12 1.359(6) . ?
C11 H11 0.9300 . ?
C12 C13 1.497(5) . ?
C13 C14 1.522(5) . ?
C13 H13A 0.9700 . ?
C13 H13B 0.9700 . ?
C14 C15 1.505(6) . ?
C14 H14A 0.9700 . ?
C14 H14B 0.9700 . ?
C15 C16 1.522(6) . ?
C15 H15A 0.9700 . ?
C15 H15B 0.9700 . ?
C16 H16A 0.9600 . ?
C16 H16B 0.9600 . ?
C16 H16C 0.9600 . ?
C17 C18 1.442(7) . ?
C18 H18A 0.9600 . ?
C18 H18B 0.9600 . ?
C18 H18C 0.9600 . ?

loop_
_geom_torsion_atom_site_label_1
_geom_torsion_atom_site_label_2
_geom_torsion_atom_site_label_3
_geom_torsion_atom_site_label_4
_geom_torsion
_geom_torsion_site_symmetry_1
_geom_torsion_site_symmetry_2
_geom_torsion_site_symmetry_3
_geom_torsion_site_symmetry_4
_geom_torsion_publ_flag
C12 N1 C1 C2 5.1(6) . . . . ?
C9 N1 C1 C2 -174.3(3) . . . . ?
C12 N1 C1 C6 -176.5(3) . . . . ?
C9 N1 C1 C6 4.1(5) . . . . ?
C6 C1 C2 C3 2.2(6) . . . . ?
N1 C1 C2 C3 -179.5(4) . . . . ?
C1 C2 C3 C4 -0.6(7) . . . . ?
C2 C3 C4 C5 -0.8(8) . . . . ?
C3 C4 C5 C6 0.5(7) . . . . ?
C2 C1 C6 C5 -2.4(6) . . . . ?
N1 C1 C6 C5 179.1(3) . . . . ?
C2 C1 C6 C7 176.3(3) . . . . ?
N1 C1 C6 C7 -2.1(6) . . . . ?
C4 C5 C6 C1 1.1(6) . . . . ?
C4 C5 C6 C7 -177.6(4) . . . . ?
C1 C6 C7 C8 -0.9(6) . . . . ?
C5 C6 C7 C8 177.8(4) . . . . ?
C6 C7 C8 C9 1.9(6) . . . . ?
C12 N1 C9 C10 -1.0(4) . . . . ?
C1 N1 C9 C10 178.5(3) . . . . ?
C12 N1 C9 C8 177.2(3) . . . . ?
C1 N1 C9 C8 -3.3(5) . . . . ?
C7 C8 C9 C10 177.8(4) . . . . ?
C7 C8 C9 N1 0.2(6) . . . . ?
N1 C9 C10 C11 1.2(5) . . . . ?
C8 C9 C10 C11 -176.7(4) . . . . ?
N1 C9 C10 O1 176.9(4) . . . . ?
C8 C9 C10 O1 -1.0(7) . . . . ?
C17 O1 C10 C9 128.1(6) . . . . ?
C17 O1 C10 C11 -57.2(8) . . . . ?
C9 C10 C11 C12 -1.1(5) . . . . ?
O1 C10 C11 C12 -176.3(4) . . . . ?
C10 C11 C12 N1 0.4(4) . . . . ?
C10 C11 C12 C13 178.9(4) . . . . ?
C9 N1 C12 C11 0.3(4) . . . . ?
C1 N1 C12 C11 -179.1(4) . . . . ?
C9 N1 C12 C13 -178.2(3) . . . . ?
C1 N1 C12 C13 2.4(6) . . . . ?
C11 C12 C13 C14 -1.5(6) . . . . ?
N1 C12 C13 C14 176.7(3) . . . . ?
C12 C13 C14 C15 -179.7(3) . . . . ?
C13 C14 C15 C16 -175.9(3) . . . . ?
C10 O1 C17 O2 44.0(13) . . . . ?
C10 O1 C17 O2' -42.3(12) . . . . ?
C10 O1 C17 C18 -176.6(5) . . . . ?
